data_4322364
loop_
_publ_author_name
'Fangbiao Li'
'Kenneth Shelly'
'Carolyn B. Knobler'
'M. Frederick Hawthorne'

_publ_contact_author
;
Hawthorne, M. F.,
Department of Chemistry and Biochemistry,
University of California,
Los Angeles, CA 90095-1569.  USA
;
_publ_contact_author_email KNOBLERH@CHEM.UCLA.EDU
_publ_contact_author_fax 310-825-5490
_publ_contact_author_phone 310-825-7378
_publ_section_title
;
 The Synthesis of [Me~4~N]~2~[a^2^-B~20~H~16~(NH~3~)~2~] and
 trans-B~20~H~16~(NH~3~)~2~ from [Me~3~NH][cis-B~20~H~17~NH~3~] and Their
 Structural Characterization.
;
_journal_name_full 'Inorganic Chemistry'
_journal_page_first 4926
_journal_page_last 4927
_journal_paper_doi 10.1021/ic990744h
_journal_volume 38
_journal_year 1999
_chemical_formula_sum 'C8 H46 B20 N4'
_chemical_formula_weight 414.69
_chemical_name_common
;
lfnh3
;
_chemical_name_systematic
; 
(Me~4~N)~2~ [a^2^-B~20~H~16~(NH~3~)~2~]
;
_space_group_IT_number 14
_symmetry_cell_setting monoclinic
_symmetry_space_group_name_Hall '-P 2ybc'
_symmetry_space_group_name_H-M 'P 1 21/c 1'
_atom_sites_solution_hydrogens geom
_atom_sites_solution_primary direct
_atom_sites_solution_secondary difmap
_audit_creation_date 97-05-13
_audit_creation_method 'JOURNAL(UCLA crystallographic package)'
_cell_angle_alpha 90.00
_cell_angle_beta 102.75(2)
_cell_angle_gamma 90.00
_cell_formula_units_Z 4
_cell_length_a 13.544(9)
_cell_length_b 14.936(10)
_cell_length_c 13.592(9)
_cell_measurement_reflns_used 25
_cell_measurement_temperature 298
_cell_measurement_theta_max 18.0
_cell_measurement_theta_min 8.9
_cell_volume 2682(3)
_computing_cell_refinement 'LEAST (UCLA crystallographic package)'
_computing_data_reduction 'REDUCE (UCLA crystallographic package)'
_computing_structure_refinement 'SHELXL-93 (Sheldrick, 1993)'
_computing_structure_solution 'SHELX86 (Sheldrick, 1990)'
_diffrn_ambient_temperature 298
_diffrn_measurement_device 'Syntex (Crystal Logic)'
_diffrn_measurement_method \q/2\q
_diffrn_radiation_detector scintillation
_diffrn_radiation_detector_dtime 3.5
_diffrn_radiation_monochromator graphite
_diffrn_radiation_source 'fine-focus sealed  tube'
_diffrn_radiation_type CuK\a
_diffrn_radiation_wavelength 1.54180
_diffrn_reflns_av_R_equivalents 0.0000
_diffrn_reflns_av_sigmaI/netI 0.1243
_diffrn_reflns_limit_h_max 13
_diffrn_reflns_limit_h_min 0
_diffrn_reflns_limit_k_max 14
_diffrn_reflns_limit_k_min 0
_diffrn_reflns_limit_l_max 13
_diffrn_reflns_limit_l_min -13
_diffrn_reflns_number 2933
_diffrn_reflns_reduction_process 'modified Lehmann-Larsen algorithm'
_diffrn_reflns_theta_max 50.0
_diffrn_reflns_theta_min 3.0
_diffrn_standards_decay_% 0.0
_diffrn_standards_number 3
_exptl_absorpt_coefficient_mu 0.339
_exptl_crystal_colour colorless
_exptl_crystal_density_diffrn 1.027
_exptl_crystal_description needle
_exptl_crystal_F_000 888
_exptl_crystal_preparation fiber
_exptl_crystal_size_max 0.50
_exptl_crystal_size_mid 0.10
_exptl_crystal_size_min 0.05
_refine_diff_density_max 0.389
_refine_diff_density_min -0.296
_refine_diff_density_rms 0.049
_refine_ls_extinction_coef 0.0012(3)
_refine_ls_extinction_expression Fc^*^=kFc[1+0.001xFc^2^\l^3^/sin(2\q)]^-1/4^
_refine_ls_extinction_method SHELXL
_refine_ls_goodness_of_fit_all 1.054
_refine_ls_goodness_of_fit_obs 1.211
_refine_ls_hydrogen_treatment constr
_refine_ls_matrix_type full
_refine_ls_number_parameters 235
_refine_ls_number_reflns 3119
_refine_ls_number_restraints 0
_refine_ls_restrained_S_all 1.062
_refine_ls_restrained_S_obs 1.211
_refine_ls_R_factor_all 0.1766
_refine_ls_R_factor_obs 0.0812
_refine_ls_shift/esd_max 0.324
_refine_ls_shift/esd_mean 0.007
_refine_ls_structure_factor_coef Fsqd
_refine_ls_weighting_details 'w=1/[\s^2^(Fo^2^)+(0.0825P)^2^+2.9918P] where P=(Fo^2^+2Fc^2^)/3'
_refine_ls_weighting_scheme calc
_refine_ls_wR_factor_all 0.2480
_refine_ls_wR_factor_obs 0.1937
_reflns_number_observed 1804
_reflns_number_total 3674
_reflns_observed_criterion >2sigma(I)
_cod_data_source_file ic990744h_1.cif
_cod_data_source_block shelxl
_cod_depositor_comments
;
The following automatic conversions were performed:

'_refine_ls_weighting_scheme' value 'calc
w=1/[\s^2^(Fo^2^)+(0.0825P)^2^+2.9918P] where P=(Fo^2^+2Fc^2^)/3' was
changed to 'calc'. New tag '_refine_ls_weighting_details' was
created. The value of the new tag was set to
'w=1/[\s^2^(Fo^2^)+(0.0825P)^2^+2.9918P] where P=(Fo^2^+2Fc^2^)/3'.

Automatic conversion script
Id: cif_fix_values 3143 2015-03-26 13:38:13Z robertas 
;
_cod_original_cell_volume 2681.9(31)
_cod_database_code 4322364

loop_
_symmetry_equiv_pos_as_xyz
'x, y, z'
'x, -y+1/2, z+1/2'
'-x, -y, -z'
'-x, y-1/2, -z-1/2'

loop_
_atom_site_aniso_label
_atom_site_aniso_U_11
_atom_site_aniso_U_22
_atom_site_aniso_U_33
_atom_site_aniso_U_23
_atom_site_aniso_U_13
_atom_site_aniso_U_12
N2A 0.034(2) 0.037(2) 0.047(3) 0.003(2) 0.007(2) 0.003(2)
N2B 0.044(3) 0.042(3) 0.034(2) -0.005(2) 0.010(2) 0.001(2)
N1C 0.051(3) 0.042(3) 0.033(2) 0.001(2) 0.014(2) 0.000(2)
C1C 0.070(4) 0.103(6) 0.047(4) -0.028(4) 0.008(3) -0.014(4)
C2C 0.144(7) 0.071(5) 0.067(5) 0.027(4) 0.014(5) 0.033(5)
C3C 0.104(6) 0.078(5) 0.068(5) -0.001(4) 0.032(4) -0.033(4)
C4C 0.064(5) 0.162(8) 0.070(5) -0.057(5) 0.016(4) 0.029(5)
N1D 0.044(3) 0.026(3) 0.090(4) 0.002(3) 0.007(3) 0.002(2)
C1D 0.055(4) 0.055(4) 0.080(5) 0.010(3) 0.003(3) -0.010(3)
C2D 0.115(6) 0.050(4) 0.133(7) 0.020(5) 0.044(5) 0.038(5)
C3D 0.130(9) 0.236(14) 0.227(13) -0.167(13) -0.075(9) 0.064(9)
C4D 0.097(7) 0.206(12) 0.464(23) 0.255(14) 0.144(11) 0.063(8)

loop_
_atom_site_label
_atom_site_type_symbol
_atom_site_fract_x
_atom_site_fract_y
_atom_site_fract_z
_atom_site_U_iso_or_equiv
_atom_site_thermal_displace_type
_atom_site_occupancy
_atom_site_calc_flag
_atom_site_refinement_flags
_atom_site_disorder_group
N2A N 0.1033(3) 0.0801(3) 0.1527(3) 0.0397(11) Uani 1 d G .
H2A1 H 0.0767(27) 0.1008(20) 0.2060(17) 0.059 Uiso 1 calc G .
H2A2 H 0.0535(22) 0.0343(17) 0.1281(24) 0.059 Uiso 1 calc G .
H2A3 H 0.0863(29) 0.1287(17) 0.0954(19) 0.059 Uiso 1 calc G .
B1A B 0.2348(4) -0.0652(4) 0.1811(4) 0.0308(14) Uiso 1 d . .
B2A B 0.2150(4) 0.0471(4) 0.1803(4) 0.0298(13) Uiso 1 d . .
B3A B 0.2824(4) -0.0089(4) 0.2919(4) 0.0329(14) Uiso 1 d . .
H3A H 0.2583(4) -0.0320(4) 0.3598(4) 0.043 Uiso 1 calc R .
B4A B 0.3647(4) -0.0603(4) 0.2177(4) 0.0338(14) Uiso 1 d . .
H4A H 0.4068(4) -0.1238(4) 0.2275(4) 0.044 Uiso 1 calc R .
B5A B 0.2923(4) -0.0044(4) 0.1049(4) 0.0332(14) Uiso 1 d . .
H5A H 0.2761(4) -0.0238(4) 0.0249(4) 0.043 Uiso 1 calc R .
B6A B 0.3030(4) 0.1103(4) 0.2731(4) 0.0359(15) Uiso 1 d . .
H6A H 0.2770(4) 0.1609(4) 0.3206(4) 0.047 Uiso 1 calc R .
B7A B 0.4096(4) 0.0330(4) 0.3001(4) 0.039(2) Uiso 1 d . .
H7A H 0.4679(4) 0.0226(4) 0.3696(4) 0.050 Uiso 1 calc R .
B8A B 0.4171(4) 0.0361(4) 0.1667(4) 0.038(2) Uiso 1 d . .
H8A H 0.4812(4) 0.0280(4) 0.1300(4) 0.049 Uiso 1 calc R .
B9A B 0.3101(4) 0.1131(4) 0.1409(4) 0.038(2) Uiso 1 d . .
H9A H 0.2893(4) 0.1662(4) 0.0840(4) 0.050 Uiso 1 calc R .
B10A B 0.4128(4) 0.1301(4) 0.2349(4) 0.041(2) Uiso 1 d . .
H10A H 0.4626 0.2016 0.2731 0.053 Uiso 1 d . .
N2B N 0.1042(3) -0.1656(3) 0.3392(3) 0.0398(11) Uani 1 d G .
H2B1 H 0.1398(24) -0.2158(20) 0.3984(23) 0.060 Uiso 1 calc G .
H2B2 H 0.1657(14) -0.1267(18) 0.3441(30) 0.060 Uiso 1 calc G .
H2B3 H 0.0483(15) -0.1335(18) 0.3450(24) 0.060 Uiso 1 calc G .
B1B B 0.1506(4) -0.1492(4) 0.1521(4) 0.0302(14) Uiso 1 d . .
B2B B 0.0866(4) -0.2029(4) 0.2289(4) 0.0326(14) Uiso 1 d . .
B3B B 0.0198(4) -0.1534(4) 0.1137(4) 0.0385(15) Uiso 1 d . .
H3B H -0.0207(4) -0.0895(4) 0.0975(4) 0.050 Uiso 1 calc R .
B4B B 0.1035(4) -0.2127(4) 0.0474(4) 0.0359(14) Uiso 1 d . .
H4B H 0.1288(4) -0.1958(4) -0.0219(4) 0.047 Uiso 1 calc R .
B5B B 0.1703(4) -0.2612(4) 0.1666(4) 0.0312(14) Uiso 1 d . .
H5B H 0.2495(4) -0.2828(4) 0.1924(4) 0.041 Uiso 1 calc R .
B6B B -0.0366(5) -0.2458(4) 0.1709(4) 0.041(2) Uiso 1 d . .
H6B H -0.1027(5) -0.2342(4) 0.2039(4) 0.053 Uiso 1 calc R .
B7B B -0.0248(5) -0.2526(4) 0.0405(5) 0.042(2) Uiso 1 d . .
H7B H -0.0819(5) -0.2462(4) -0.0305(5) 0.055 Uiso 1 calc R .
B8B B 0.0818(4) -0.3297(4) 0.0777(4) 0.0359(15) Uiso 1 d . .
H8B H 0.1094(4) -0.3844(4) 0.0367(4) 0.047 Uiso 1 calc R .
B9B B 0.0706(4) -0.3216(4) 0.2087(4) 0.0349(14) Uiso 1 d . .
H9B H 0.0894(4) -0.3695(4) 0.2716(4) 0.045 Uiso 1 calc R .
B10B B -0.0305(5) -0.3455(4) 0.1125(5) 0.043(2) Uiso 1 d . .
H10B H -0.0879 -0.4140 0.1069 0.055 Uiso 1 d . .
N1C N 0.5646(3) 0.2507(3) 0.5179(3) 0.0413(11) Uani 1 d . .
C1C C 0.6291(5) 0.2843(5) 0.6139(4) 0.074(2) Uani 1 d G .
H1C1 H 0.6791(28) 0.3261(23) 0.5945(40) 0.111 Uiso 1 calc G .
H1C2 H 0.6660(32) 0.2356(24) 0.6577(32) 0.111 Uiso 1 calc G .
H1C3 H 0.5854(32) 0.3179(26) 0.6517(33) 0.111 Uiso 1 calc G .
C2C C 0.5076(7) 0.3247(5) 0.4592(5) 0.095(3) Uani 1 d G .
H2C1 H 0.5657(31) 0.3611(36) 0.4470(43) 0.143 Uiso 1 calc G .
H2C2 H 0.4697(36) 0.3598(36) 0.5015(39) 0.143 Uiso 1 calc G .
H2C3 H 0.4612(33) 0.3099(43) 0.3931(22) 0.143 Uiso 1 calc G .
C3C C 0.4878(6) 0.1880(5) 0.5412(5) 0.081(2) Uani 1 d G .
H3C1 H 0.5296(36) 0.1386(25) 0.5791(32) 0.122 Uiso 1 calc G .
H3C2 H 0.4403(31) 0.1627(33) 0.4807(25) 0.122 Uiso 1 calc G .
H3C3 H 0.4482(34) 0.2178(34) 0.5859(30) 0.122 Uiso 1 calc G .
C4C C 0.6273(5) 0.2054(6) 0.4561(5) 0.098(3) Uani 1 d G .
H4C1 H 0.6619(42) 0.1543(25) 0.4972(40) 0.148 Uiso 1 calc G .
H4C2 H 0.6792(35) 0.2485(33) 0.4425(43) 0.148 Uiso 1 calc G .
H4C3 H 0.5863(40) 0.1823(37) 0.3907(23) 0.148 Uiso 1 calc G .
N1D N 0.2536(3) 0.4353(3) 0.1975(4) 0.0543(13) Uani 1 d . .
C1D C 0.1422(4) 0.4355(4) 0.1628(5) 0.065(2) Uani 1 d G .
H1D1 H 0.1327(39) 0.4016(24) 0.0979(17) 0.098 Uiso 1 calc G .
H1D2 H 0.1087(34) 0.4953(14) 0.1499(32) 0.098 Uiso 1 calc G .
H1D3 H 0.1113(35) 0.4012(24) 0.2115(27) 0.098 Uiso 1 calc G .
C2D C 0.2967(6) 0.3462(4) 0.2056(7) 0.097(3) Uani 1 d G .
H2D1 H 0.2697(41) 0.3022(35) 0.2484(36) 0.145 Uiso 1 calc G .
H2D2 H 0.3723(8) 0.3477(46) 0.2263(39) 0.145 Uiso 1 calc G .
H2D3 H 0.2758(41) 0.3280(44) 0.1332(13) 0.145 Uiso 1 calc G .
C3D C 0.2740(8) 0.4746(9) 0.3007(9) 0.216(8) Uani 1 d G .
H3D1 H 0.2532(93) 0.4116(30) 0.3103(106) 0.323 Uiso 1 calc G .
H3D2 H 0.2199(68) 0.5166(68) 0.3115(96) 0.323 Uiso 1 calc G .
H3D3 H 0.3385(48) 0.4882(86) 0.3504(74) 0.323 Uiso 1 calc G .
C4D C 0.2975(8) 0.4909(9) 0.1354(13) 0.243(9) Uani 1 d G .
H4D1 H 0.2852(116) 0.4577(91) 0.0699(66) 0.365 Uiso 1 calc G .
H4D2 H 0.3720(25) 0.4977(94) 0.1624(111) 0.365 Uiso 1 calc G .
H4D3 H 0.2653(95) 0.5514(41) 0.1244(117) 0.365 Uiso 1 calc G .

loop_
_atom_type_symbol
_atom_type_description
_atom_type_scat_dispersion_real
_atom_type_scat_dispersion_imag
_atom_type_scat_source
C C 0.0181 0.0091 'International Tables Vol C Tables 4.2.6.8 and 6.1.1.4'
H H 0.0000 0.0000 'International Tables Vol C Tables 4.2.6.8 and 6.1.1.4'
B B 0.0090 0.0039 'International Tables Vol C Tables 4.2.6.8 and 6.1.1.4'
N N 0.0311 0.0180 'International Tables Vol C Tables 4.2.6.8 and 6.1.1.4'

loop_
_geom_angle_atom_site_label_1
_geom_angle_atom_site_label_2
_geom_angle_atom_site_label_3
_geom_angle
_geom_angle_site_symmetry_1
_geom_angle_site_symmetry_3
B1B B1A B5A 129.5(4) . .
B1B B1A B2A 129.6(4) . .
B5A B1A B2A 63.8(3) . .
B1B B1A B3A 132.3(4) . .
B5A B1A B3A 98.0(4) . .
B2A B1A B3A 63.4(3) . .
B1B B1A B4A 134.1(4) . .
B5A B1A B4A 64.8(3) . .
B2A B1A B4A 96.3(4) . .
B3A B1A B4A 64.2(3) . .
N2A B2A B1A 117.2(4) . .
N2A B2A B5A 131.1(4) . .
B1A B2A B5A 57.9(3) . .
N2A B2A B9A 118.6(4) . .
B1A B2A B9A 114.9(4) . .
B5A B2A B9A 61.1(3) . .
N2A B2A B3A 129.6(4) . .
B1A B2A B3A 58.9(3) . .
B5A B2A B3A 91.7(4) . .
B9A B2A B3A 104.1(4) . .
N2A B2A B6A 117.5(4) . .
B1A B2A B6A 115.7(4) . .
B5A B2A B6A 104.2(4) . .
B9A B2A B6A 60.9(3) . .
B3A B2A B6A 61.2(3) . .
B1A B3A B2A 57.7(3) . .
B1A B3A B7A 113.0(4) . .
B2A B3A B7A 101.0(4) . .
B1A B3A B4A 57.9(3) . .
B2A B3A B4A 89.3(4) . .
B7A B3A B4A 59.5(3) . .
B1A B3A B6A 113.2(4) . .
B2A B3A B6A 59.5(3) . .
B7A B3A B6A 60.0(3) . .
B4A B3A B6A 101.6(4) . .
B1A B4A B7A 113.2(4) . .
B1A B4A B8A 112.7(4) . .
B7A B4A B8A 61.2(3) . .
B1A B4A B5A 56.8(3) . .
B7A B4A B5A 102.3(4) . .
B8A B4A B5A 59.9(3) . .
B1A B4A B3A 57.8(3) . .
B7A B4A B3A 59.8(3) . .
B8A B4A B3A 102.4(4) . .
B5A B4A B3A 89.5(4) . .
B1A B5A B2A 58.3(3) . .
B1A B5A B8A 113.8(4) . .
B2A B5A B8A 101.2(4) . .
B1A B5A B9A 113.8(4) . .
B2A B5A B9A 59.5(3) . .
B8A B5A B9A 60.0(3) . .
B1A B5A B4A 58.4(3) . .
B2A B5A B4A 89.5(3) . .
B8A B5A B4A 59.5(3) . .
B9A B5A B4A 101.5(4) . .
B10A B6A B2A 111.4(4) . .
B10A B6A B9A 57.0(3) . .
B2A B6A B9A 59.4(3) . .
B10A B6A B7A 57.7(3) . .
B2A B6A B7A 100.5(4) . .
B9A B6A B7A 90.0(4) . .
B10A B6A B3A 112.4(4) . .
B2A B6A B3A 59.3(3) . .
B9A B6A B3A 101.7(4) . .
B7A B6A B3A 59.5(3) . .
B10A B7A B4A 112.2(4) . .
B10A B7A B3A 113.2(4) . .
B4A B7A B3A 60.7(3) . .
B10A B7A B6A 57.7(3) . .
B4A B7A B6A 102.8(4) . .
B3A B7A B6A 60.4(3) . .
B10A B7A B8A 56.8(3) . .
B4A B7A B8A 59.5(3) . .
B3A B7A B8A 101.9(4) . .
B6A B7A B8A 89.9(4) . .
B10A B8A B4A 112.8(4) . .
B10A B8A B5A 112.9(4) . .
B4A B8A B5A 60.6(3) . .
B10A B8A B9A 57.3(3) . .
B4A B8A B9A 102.4(4) . .
B5A B8A B9A 60.2(3) . .
B10A B8A B7A 57.6(3) . .
B4A B8A B7A 59.4(3) . .
B5A B8A B7A 101.5(4) . .
B9A B8A B7A 89.5(4) . .
B10A B9A B2A 112.5(4) . .
B10A B9A B6A 58.0(3) . .
B2A B9A B6A 59.7(3) . .
B10A B9A B8A 57.5(3) . .
B2A B9A B8A 100.9(4) . .
B6A B9A B8A 90.5(4) . .
B10A B9A B5A 112.7(4) . .
B2A B9A B5A 59.4(3) . .
B6A B9A B5A 102.1(4) . .
B8A B9A B5A 59.8(3) . .
B9A B10A B8A 65.3(4) . .
B9A B10A B7A 98.9(4) . .
B8A B10A B7A 65.6(4) . .
B9A B10A B6A 64.9(3) . .
B8A B10A B6A 99.2(4) . .
B7A B10A B6A 64.6(3) . .
B1A B1B B2B 128.3(4) . .
B1A B1B B5B 128.7(4) . .
B2B B1B B5B 63.4(3) . .
B1A B1B B4B 135.8(4) . .
B2B B1B B4B 95.9(4) . .
B5B B1B B4B 64.6(3) . .
B1A B1B B3B 133.8(4) . .
B2B B1B B3B 62.7(3) . .
B5B B1B B3B 97.1(4) . .
B4B B1B B3B 64.0(3) . .
N2B B2B B1B 115.5(4) . .
N2B B2B B5B 130.5(4) . .
B1B B2B B5B 58.3(3) . .
N2B B2B B3B 129.3(4) . .
B1B B2B B3B 59.6(3) . .
B5B B2B B3B 92.1(4) . .
N2B B2B B6B 118.4(4) . .
B1B B2B B6B 116.6(4) . .
B5B B2B B6B 104.1(4) . .
B3B B2B B6B 61.4(3) . .
N2B B2B B9B 118.9(4) . .
B1B B2B B9B 115.6(4) . .
B5B B2B B9B 61.0(3) . .
B3B B2B B9B 104.6(4) . .
B6B B2B B9B 60.9(3) . .
B1B B3B B2B 57.7(3) . .
B1B B3B B7B 113.0(4) . .
B2B B3B B7B 100.8(4) . .
B1B B3B B4B 57.5(3) . .
B2B B3B B4B 89.0(4) . .
B7B B3B B4B 60.0(3) . .
B1B B3B B6B 113.2(4) . .
B2B B3B B6B 59.7(3) . .
B7B B3B B6B 59.8(3) . .
B4B B3B B6B 102.0(4) . .
B1B B4B B7B 113.6(4) . .
B1B B4B B5B 57.3(3) . .
B7B B4B B5B 101.3(4) . .
B1B B4B B3B 58.6(3) . .
B7B B4B B3B 59.6(3) . .
B5B B4B B3B 89.6(4) . .
B1B B4B B8B 112.9(4) . .
B7B B4B B8B 60.1(3) . .
B5B B4B B8B 59.6(3) . .
B3B B4B B8B 101.7(4) . .
B1B B5B B2B 58.3(3) . .
B1B B5B B8B 114.4(4) . .
B2B B5B B8B 101.3(4) . .
B1B B5B B9B 114.6(4) . .
B2B B5B B9B 60.0(3) . .
B8B B5B B9B 60.2(3) . .
B1B B5B B4B 58.1(3) . .
B2B B5B B4B 89.2(4) . .
B8B B5B B4B 60.5(3) . .
B9B B5B B4B 102.7(4) . .
B10B B6B B2B 112.4(4) . .
B10B B6B B7B 58.1(3) . .
B2B B6B B7B 100.0(4) . .
B10B B6B B9B 58.0(3) . .
B2B B6B B9B 59.6(3) . .
B7B B6B B9B 90.3(4) . .
B10B B6B B3B 113.2(4) . .
B2B B6B B3B 58.9(3) . .
B7B B6B B3B 59.5(3) . .
B9B B6B B3B 101.9(4) . .
B10B B7B B3B 113.6(4) . .
B10B B7B B6B 57.4(3) . .
B3B B7B B6B 60.6(3) . .
B10B B7B B4B 113.6(4) . .
B3B B7B B4B 60.3(3) . .
B6B B7B B4B 102.8(4) . .
B10B B7B B8B 57.6(3) . .
B3B B7B B8B 102.4(4) . .
B6B B7B B8B 90.0(4) . .
B4B B7B B8B 60.4(3) . .
B10B B8B B5B 113.0(4) . .
B10B B8B B9B 57.8(3) . .
B5B B8B B9B 59.9(3) . .
B10B B8B B7B 57.7(3) . .
B5B B8B B7B 101.2(4) . .
B9B B8B B7B 89.9(4) . .
B10B B8B B4B 113.0(4) . .
B5B B8B B4B 59.9(3) . .
B9B B8B B4B 102.1(4) . .
B7B B8B B4B 59.6(3) . .
B10B B9B B2B 111.8(4) . .
B10B B9B B5B 112.8(4) . .
B2B B9B B5B 59.1(3) . .
B10B B9B B8B 57.6(3) . .
B2B B9B B8B 100.4(4) . .
B5B B9B B8B 59.9(3) . .
B10B B9B B6B 57.3(3) . .
B2B B9B B6B 59.5(3) . .
B5B B9B B6B 101.7(4) . .
B8B B9B B6B 89.9(4) . .
B6B B10B B8B 98.4(4) . .
B6B B10B B9B 64.7(3) . .
B8B B10B B9B 64.6(3) . .
B6B B10B B7B 64.5(4) . .
B8B B10B B7B 64.7(4) . .
B9B B10B B7B 98.0(4) . .
C2C N1C C4C 109.4(5) . .
C2C N1C C3C 106.3(5) . .
C4C N1C C3C 110.4(6) . .
C2C N1C C1C 110.9(5) . .
C4C N1C C1C 110.6(5) . .
C3C N1C C1C 109.1(5) . .
C4D N1D C2D 111.8(7) . .
C4D N1D C1D 110.1(6) . .
C2D N1D C1D 113.1(5) . .
C4D N1D C3D 108.5(10) . .
C2D N1D C3D 107.6(7) . .
C1D N1D C3D 105.4(6) . .

loop_
_geom_bond_atom_site_label_1
_geom_bond_atom_site_label_2
_geom_bond_distance
_geom_bond_site_symmetry_2
N2A B2A 1.556(6) .
B1A B1B 1.683(8) .
B1A B5A 1.691(8) .
B1A B2A 1.699(8) .
B1A B3A 1.720(8) .
B1A B4A 1.722(8) .
B2A B5A 1.792(7) .
B2A B9A 1.795(8) .
B2A B3A 1.796(8) .
B2A B6A 1.800(8) .
B3A B7A 1.813(8) .
B3A B4A 1.829(8) .
B3A B6A 1.829(8) .
B4A B7A 1.807(8) .
B4A B8A 1.809(8) .
B4A B5A 1.829(8) .
B5A B8A 1.817(8) .
B5A B9A 1.824(8) .
B6A B10A 1.706(8) .
B6A B9A 1.822(8) .
B6A B7A 1.822(8) .
B7A B10A 1.706(8) .
B7A B8A 1.840(8) .
B8A B10A 1.691(8) .
B8A B9A 1.822(8) .
B9A B10A 1.687(8) .
N2B B2B 1.567(6) .
B1B B2B 1.697(8) .
B1B B5B 1.698(8) .
B1B B4B 1.712(8) .
B1B B3B 1.733(8) .
B2B B5B 1.784(8) .
B2B B3B 1.786(8) .
B2B B6B 1.800(8) .
B2B B9B 1.801(8) .
B3B B7B 1.812(8) .
B3B B4B 1.825(8) .
B3B B6B 1.832(8) .
B4B B7B 1.820(8) .
B4B B5B 1.823(8) .
B4B B8B 1.834(8) .
B5B B8B 1.818(8) .
B5B B9B 1.819(8) .
B6B B10B 1.697(9) .
B6B B7B 1.817(8) .
B6B B9B 1.824(8) .
B7B B10B 1.710(8) .
B7B B8B 1.829(8) .
B8B B10B 1.706(8) .
B8B B9B 1.824(8) .
B9B B10B 1.710(8) .
N1C C2C 1.478(7) .
N1C C4C 1.483(7) .
N1C C3C 1.485(7) .
N1C C1C 1.489(6) .
N1D C4D 1.406(9) .
N1D C2D 1.448(7) .
N1D C1D 1.478(7) .
N1D C3D 1.489(10) .

loop_
_geom_torsion_atom_site_label_1
_geom_torsion_atom_site_label_2
_geom_torsion_atom_site_label_3
_geom_torsion_atom_site_label_4
_geom_torsion
_geom_torsion_site_symmetry_1
_geom_torsion_site_symmetry_2
_geom_torsion_site_symmetry_3
_geom_torsion_site_symmetry_4
B1B B1A B2A N2A 2.5(7) . . . .
B5A B1A B2A N2A 123.4(5) . . . .
B3A B1A B2A N2A -121.8(5) . . . .
B4A B1A B2A N2A -178.7(4) . . . .
B1B B1A B2A B5A -120.9(6) . . . .
B5A B1A B2A B5A 0.0 . . . .
B3A B1A B2A B5A 114.8(4) . . . .
B4A B1A B2A B5A 57.9(3) . . . .
B1B B1A B2A B9A -143.9(5) . . . .
B5A B1A B2A B9A -23.0(4) . . . .
B3A B1A B2A B9A 91.9(4) . . . .
B4A B1A B2A B9A 34.9(5) . . . .
B1B B1A B2A B3A 124.2(6) . . . .
B5A B1A B2A B3A -114.8(4) . . . .
B3A B1A B2A B3A 0.0 . . . .
B4A B1A B2A B3A -57.0(3) . . . .
B1B B1A B2A B6A 147.9(5) . . . .
B5A B1A B2A B6A -91.1(4) . . . .
B3A B1A B2A B6A 23.7(4) . . . .
B4A B1A B2A B6A -33.3(5) . . . .
B1B B1A B3A B2A -120.5(6) . . . .
B5A B1A B3A B2A 55.3(3) . . . .
B2A B1A B3A B2A 0.0 . . . .
B4A B1A B3A B2A 112.3(4) . . . .
B1B B1A B3A B7A 150.9(5) . . . .
B5A B1A B3A B7A -33.3(5) . . . .
B2A B1A B3A B7A -88.7(4) . . . .
B4A B1A B3A B7A 23.6(4) . . . .
B1B B1A B3A B4A 127.3(6) . . . .
B5A B1A B3A B4A -56.9(3) . . . .
B2A B1A B3A B4A -112.3(4) . . . .
B4A B1A B3A B4A 0.0 . . . .
B1B B1A B3A B6A -143.3(5) . . . .
B5A B1A B3A B6A 32.5(5) . . . .
B2A B1A B3A B6A -22.8(4) . . . .
B4A B1A B3A B6A 89.5(4) . . . .
N2A B2A B3A B1A 101.2(5) . . . .
B1A B2A B3A B1A 0.0 . . . .
B5A B2A B3A B1A -50.3(3) . . . .
B9A B2A B3A B1A -110.9(4) . . . .
B6A B2A B3A B1A -155.6(4) . . . .
N2A B2A B3A B7A -148.4(5) . . . .
B1A B2A B3A B7A 110.4(4) . . . .
B5A B2A B3A B7A 60.1(4) . . . .
B9A B2A B3A B7A -0.5(4) . . . .
B6A B2A B3A B7A -45.2(3) . . . .
N2A B2A B3A B4A 152.9(5) . . . .
B1A B2A B3A B4A 51.7(3) . . . .
B5A B2A B3A B4A 1.4(4) . . . .
B9A B2A B3A B4A -59.2(4) . . . .
B6A B2A B3A B4A -103.9(4) . . . .
N2A B2A B3A B6A -103.2(6) . . . .
B1A B2A B3A B6A 155.6(4) . . . .
B5A B2A B3A B6A 105.3(4) . . . .
B9A B2A B3A B6A 44.7(3) . . . .
B6A B2A B3A B6A 0.0 . . . .
B1B B1A B4A B7A -148.7(5) . . . .
B5A B1A B4A B7A 89.8(4) . . . .
B2A B1A B4A B7A 32.6(5) . . . .
B3A B1A B4A B7A -23.7(4) . . . .
B1B B1A B4A B8A 144.3(5) . . . .
B5A B1A B4A B8A 22.7(4) . . . .
B2A B1A B4A B8A -34.4(5) . . . .
B3A B1A B4A B8A -90.8(4) . . . .
B1B B1A B4A B5A 121.6(6) . . . .
B5A B1A B4A B5A 0.0 . . . .
B2A B1A B4A B5A -57.1(3) . . . .
B3A B1A B4A B5A -113.5(4) . . . .
B1B B1A B4A B3A -125.0(6) . . . .
B5A B1A B4A B3A 113.5(4) . . . .
B2A B1A B4A B3A 56.3(3) . . . .
B3A B1A B4A B3A 0.0 . . . .
B1A B3A B4A B1A 0.0 . . . .
B2A B3A B4A B1A -51.5(3) . . . .
B7A B3A B4A B1A -154.7(4) . . . .
B6A B3A B4A B1A -110.2(4) . . . .
B1A B3A B4A B7A 154.7(4) . . . .
B2A B3A B4A B7A 103.2(4) . . . .
B7A B3A B4A B7A 0.0 . . . .
B6A B3A B4A B7A 44.5(3) . . . .
B1A B3A B4A B8A 109.1(4) . . . .
B2A B3A B4A B8A 57.6(4) . . . .
B7A B3A B4A B8A -45.6(4) . . . .
B6A B3A B4A B8A -1.1(4) . . . .
B1A B3A B4A B5A 50.1(3) . . . .
B2A B3A B4A B5A -1.4(4) . . . .
B7A B3A B4A B5A -104.6(4) . . . .
B6A B3A B4A B5A -60.1(4) . . . .
B1B B1A B5A B2A 121.0(6) . . . .
B2A B1A B5A B2A 0.0 . . . .
B3A B1A B5A B2A -55.0(3) . . . .
B4A B1A B5A B2A -111.5(4) . . . .
B1B B1A B5A B8A -150.3(5) . . . .
B2A B1A B5A B8A 88.7(4) . . . .
B3A B1A B5A B8A 33.7(5) . . . .
B4A B1A B5A B8A -22.8(4) . . . .
B1B B1A B5A B9A 143.4(5) . . . .
B2A B1A B5A B9A 22.4(4) . . . .
B3A B1A B5A B9A -32.6(5) . . . .
B4A B1A B5A B9A -89.1(4) . . . .
B1B B1A B5A B4A -127.5(6) . . . .
B2A B1A B5A B4A 111.5(4) . . . .
B3A B1A B5A B4A 56.5(3) . . . .
B4A B1A B5A B4A 0.0 . . . .
N2A B2A B5A B1A -99.7(6) . . . .
B1A B2A B5A B1A 0.0 . . . .
B9A B2A B5A B1A 156.2(4) . . . .
B3A B2A B5A B1A 51.0(3) . . . .
B6A B2A B5A B1A 111.7(4) . . . .
N2A B2A B5A B8A 149.1(5) . . . .
B1A B2A B5A B8A -111.2(4) . . . .
B9A B2A B5A B8A 45.0(3) . . . .
B3A B2A B5A B8A -60.1(4) . . . .
B6A B2A B5A B8A 0.5(4) . . . .
N2A B2A B5A B9A 104.1(6) . . . .
B1A B2A B5A B9A -156.2(4) . . . .
B9A B2A B5A B9A 0.0 . . . .
B3A B2A B5A B9A -105.1(4) . . . .
B6A B2A B5A B9A -44.5(4) . . . .
N2A B2A B5A B4A -152.2(5) . . . .
B1A B2A B5A B4A -52.4(3) . . . .
B9A B2A B5A B4A 103.7(4) . . . .
B3A B2A B5A B4A -1.4(4) . . . .
B6A B2A B5A B4A 59.2(4) . . . .
B1A B4A B5A B1A 0.0 . . . .
B7A B4A B5A B1A -109.8(4) . . . .
B8A B4A B5A B1A -155.7(4) . . . .
B3A B4A B5A B1A -50.9(3) . . . .
B1A B4A B5A B2A 52.3(3) . . . .
B7A B4A B5A B2A -57.5(4) . . . .
B8A B4A B5A B2A -103.4(4) . . . .
B3A B4A B5A B2A 1.4(4) . . . .
B1A B4A B5A B8A 155.7(4) . . . .
B7A B4A B5A B8A 45.8(4) . . . .
B8A B4A B5A B8A 0.0 . . . .
B3A B4A B5A B8A 104.7(4) . . . .
B1A B4A B5A B9A 111.0(4) . . . .
B7A B4A B5A B9A 1.2(4) . . . .
B8A B4A B5A B9A -44.7(4) . . . .
B3A B4A B5A B9A 60.1(4) . . . .
N2A B2A B6A B10A -133.6(4) . . . .
B1A B2A B6A B10A 81.0(5) . . . .
B5A B2A B6A B10A 20.1(5) . . . .
B9A B2A B6A B10A -24.5(4) . . . .
B3A B2A B6A B10A 104.1(5) . . . .
N2A B2A B6A B9A -109.1(5) . . . .
B1A B2A B6A B9A 105.5(5) . . . .
B5A B2A B6A B9A 44.6(4) . . . .
B9A B2A B6A B9A 0.0 . . . .
B3A B2A B6A B9A 128.6(4) . . . .
N2A B2A B6A B7A 167.1(4) . . . .
B1A B2A B6A B7A 21.7(5) . . . .
B5A B2A B6A B7A -39.2(4) . . . .
B9A B2A B6A B7A -83.8(4) . . . .
B3A B2A B6A B7A 44.8(3) . . . .
N2A B2A B6A B3A 122.3(5) . . . .
B1A B2A B6A B3A -23.1(4) . . . .
B5A B2A B6A B3A -84.0(4) . . . .
B9A B2A B6A B3A -128.6(4) . . . .
B3A B2A B6A B3A 0.0 . . . .
B1A B3A B6A B10A -80.0(5) . . . .
B2A B3A B6A B10A -102.3(4) . . . .
B7A B3A B6A B10A 24.1(4) . . . .
B4A B3A B6A B10A -20.1(5) . . . .
B1A B3A B6A B2A 22.3(4) . . . .
B2A B3A B6A B2A 0.0 . . . .
B7A B3A B6A B2A 126.4(4) . . . .
B4A B3A B6A B2A 82.2(4) . . . .
B1A B3A B6A B9A -21.0(5) . . . .
B2A B3A B6A B9A -43.4(3) . . . .
B7A B3A B6A B9A 83.1(4) . . . .
B4A B3A B6A B9A 38.9(4) . . . .
B1A B3A B6A B7A -104.1(4) . . . .
B2A B3A B6A B7A -126.4(4) . . . .
B7A B3A B6A B7A 0.0 . . . .
B4A B3A B6A B7A -44.2(3) . . . .
B1A B4A B7A B10A -81.8(5) . . . .
B8A B4A B7A B10A 22.2(4) . . . .
B5A B4A B7A B10A -22.9(5) . . . .
B3A B4A B7A B10A -105.0(5) . . . .
B1A B4A B7A B3A 23.2(4) . . . .
B8A B4A B7A B3A 127.2(4) . . . .
B5A B4A B7A B3A 82.1(4) . . . .
B3A B4A B7A B3A 0.0 . . . .
B1A B4A B7A B6A -21.8(5) . . . .
B8A B4A B7A B6A 82.2(4) . . . .
B5A B4A B7A B6A 37.1(4) . . . .
B3A B4A B7A B6A -45.0(3) . . . .
B1A B4A B7A B8A -104.0(4) . . . .
B8A B4A B7A B8A 0.0 . . . .
B5A B4A B7A B8A -45.1(3) . . . .
B3A B4A B7A B8A -127.2(4) . . . .
B1A B3A B7A B10A 80.1(5) . . . .
B2A B3A B7A B10A 20.7(5) . . . .
B4A B3A B7A B10A 103.3(5) . . . .
B6A B3A B7A B10A -24.3(4) . . . .
B1A B3A B7A B4A -23.2(4) . . . .
B2A B3A B7A B4A -82.6(4) . . . .
B4A B3A B7A B4A 0.0 . . . .
B6A B3A B7A B4A -127.6(4) . . . .
B1A B3A B7A B6A 104.4(4) . . . .
B2A B3A B7A B6A 44.9(3) . . . .
B4A B3A B7A B6A 127.6(4) . . . .
B6A B3A B7A B6A 0.0 . . . .
B1A B3A B7A B8A 21.3(5) . . . .
B2A B3A B7A B8A -38.1(4) . . . .
B4A B3A B7A B8A 44.5(3) . . . .
B6A B3A B7A B8A -83.1(4) . . . .
B10A B6A B7A B10A 0.0 . . . .
B2A B6A B7A B10A 108.8(4) . . . .
B9A B6A B7A B10A 49.9(3) . . . .
B3A B6A B7A B10A 153.5(4) . . . .
B10A B6A B7A B4A -108.3(4) . . . .
B2A B6A B7A B4A 0.4(4) . . . .
B9A B6A B7A B4A -58.4(4) . . . .
B3A B6A B7A B4A 45.1(3) . . . .
B10A B6A B7A B3A -153.5(4) . . . .
B2A B6A B7A B3A -44.7(3) . . . .
B9A B6A B7A B3A -103.6(4) . . . .
B3A B6A B7A B3A 0.0 . . . .
B10A B6A B7A B8A -49.7(3) . . . .
B2A B6A B7A B8A 59.0(4) . . . .
B9A B6A B7A B8A 0.2(4) . . . .
B3A B6A B7A B8A 103.7(4) . . . .
B1A B4A B8A B10A 82.4(5) . . . .
B7A B4A B8A B10A -22.5(4) . . . .
B5A B4A B8A B10A 104.4(5) . . . .
B3A B4A B8A B10A 22.3(5) . . . .
B1A B4A B8A B5A -21.9(4) . . . .
B7A B4A B8A B5A -126.9(4) . . . .
B5A B4A B8A B5A 0.0 . . . .
B3A B4A B8A B5A -82.0(4) . . . .
B1A B4A B8A B9A 23.0(5) . . . .
B7A B4A B8A B9A -81.9(4) . . . .
B5A B4A B8A B9A 44.9(3) . . . .
B3A B4A B8A B9A -37.1(4) . . . .
B1A B4A B8A B7A 104.9(4) . . . .
B7A B4A B8A B7A 0.0 . . . .
B5A B4A B8A B7A 126.9(4) . . . .
B3A B4A B8A B7A 44.8(3) . . . .
B1A B5A B8A B10A -81.6(5) . . . .
B2A B5A B8A B10A -21.5(5) . . . .
B9A B5A B8A B10A 23.2(4) . . . .
B4A B5A B8A B10A -104.1(5) . . . .
B1A B5A B8A B4A 22.5(4) . . . .
B2A B5A B8A B4A 82.7(4) . . . .
B9A B5A B8A B4A 127.4(4) . . . .
B4A B5A B8A B4A 0.0 . . . .
B1A B5A B8A B9A -104.8(5) . . . .
B2A B5A B8A B9A -44.7(3) . . . .
B9A B5A B8A B9A 0.0 . . . .
B4A B5A B8A B9A -127.4(4) . . . .
B1A B5A B8A B7A -22.1(5) . . . .
B2A B5A B8A B7A 38.0(4) . . . .
B9A B5A B8A B7A 82.7(4) . . . .
B4A B5A B8A B7A -44.6(3) . . . .
B10A B7A B8A B10A 0.000(1) . . . .
B4A B7A B8A B10A 155.3(4) . . . .
B3A B7A B8A B10A 110.1(4) . . . .
B6A B7A B8A B10A 50.4(3) . . . .
B10A B7A B8A B4A -155.3(4) . . . .
B4A B7A B8A B4A 0.0 . . . .
B3A B7A B8A B4A -45.2(3) . . . .
B6A B7A B8A B4A -104.9(4) . . . .
B10A B7A B8A B5A -110.0(4) . . . .
B4A B7A B8A B5A 45.3(3) . . . .
B3A B7A B8A B5A 0.1(5) . . . .
B6A B7A B8A B5A -59.6(4) . . . .
B10A B7A B8A B9A -50.6(3) . . . .
B4A B7A B8A B9A 104.7(4) . . . .
B3A B7A B8A B9A 59.5(4) . . . .
B6A B7A B8A B9A -0.2(4) . . . .
N2A B2A B9A B10A 132.4(5) . . . .
B1A B2A B9A B10A -81.7(5) . . . .
B5A B2A B9A B10A -103.9(5) . . . .
B3A B2A B9A B10A -19.8(5) . . . .
B6A B2A B9A B10A 25.0(4) . . . .
N2A B2A B9A B6A 107.3(5) . . . .
B1A B2A B9A B6A -106.8(5) . . . .
B5A B2A B9A B6A -129.0(4) . . . .
B3A B2A B9A B6A -44.9(4) . . . .
B6A B2A B9A B6A 0.0 . . . .
N2A B2A B9A B8A -168.5(4) . . . .
B1A B2A B9A B8A -22.6(5) . . . .
B5A B2A B9A B8A -44.8(3) . . . .
B3A B2A B9A B8A 39.3(4) . . . .
B6A B2A B9A B8A 84.2(4) . . . .
N2A B2A B9A B5A -123.7(5) . . . .
B1A B2A B9A B5A 22.2(4) . . . .
B5A B2A B9A B5A 0.0 . . . .
B3A B2A B9A B5A 84.1(4) . . . .
B6A B2A B9A B5A 129.0(4) . . . .
B10A B6A B9A B10A 0.0 . . . .
B2A B6A B9A B10A -152.6(5) . . . .
B7A B6A B9A B10A -50.4(4) . . . .
B3A B6A B9A B10A -109.3(4) . . . .
B10A B6A B9A B2A 152.6(5) . . . .
B2A B6A B9A B2A 0.0 . . . .
B7A B6A B9A B2A 102.1(4) . . . .
B3A B6A B9A B2A 43.3(3) . . . .
B10A B6A B9A B8A 50.2(4) . . . .
B2A B6A B9A B8A -102.3(4) . . . .
B7A B6A B9A B8A -0.2(4) . . . .
B3A B6A B9A B8A -59.0(4) . . . .
B10A B6A B9A B5A 109.4(4) . . . .
B2A B6A B9A B5A -43.2(3) . . . .
B7A B6A B9A B5A 59.0(4) . . . .
B3A B6A B9A B5A 0.1(4) . . . .
B10A B8A B9A B10A 0.0 . . . .
B4A B8A B9A B10A 109.3(4) . . . .
B5A B8A B9A B10A 154.4(4) . . . .
B7A B8A B9A B10A 50.9(3) . . . .
B10A B8A B9A B2A -109.9(4) . . . .
B4A B8A B9A B2A -0.6(4) . . . .
B5A B8A B9A B2A 44.5(3) . . . .
B7A B8A B9A B2A -59.0(4) . . . .
B10A B8A B9A B6A -50.7(3) . . . .
B4A B8A B9A B6A 58.6(4) . . . .
B5A B8A B9A B6A 103.7(4) . . . .
B7A B8A B9A B6A 0.2(4) . . . .
B10A B8A B9A B5A -154.4(4) . . . .
B4A B8A B9A B5A -45.1(3) . . . .
B5A B8A B9A B5A 0.0 . . . .
B7A B8A B9A B5A -103.6(4) . . . .
B1A B5A B9A B10A 81.5(5) . . . .
B2A B5A B9A B10A 103.6(5) . . . .
B8A B5A B9A B10A -23.3(4) . . . .
B4A B5A B9A B10A 21.1(5) . . . .
B1A B5A B9A B2A -22.1(4) . . . .
B2A B5A B9A B2A 0.0 . . . .
B8A B5A B9A B2A -126.8(4) . . . .
B4A B5A B9A B2A -82.5(4) . . . .
B1A B5A B9A B6A 21.3(5) . . . .
B2A B5A B9A B6A 43.4(3) . . . .
B8A B5A B9A B6A -83.4(4) . . . .
B4A B5A B9A B6A -39.1(4) . . . .
B1A B5A B9A B8A 104.7(4) . . . .
B2A B5A B9A B8A 126.8(4) . . . .
B8A B5A B9A B8A 0.0 . . . .
B4A B5A B9A B8A 44.4(3) . . . .
B2A B9A B10A B8A 88.7(4) . . . .
B6A B9A B10A B8A 114.3(4) . . . .
B8A B9A B10A B8A 0.0 . . . .
B5A B9A B10A B8A 23.9(4) . . . .
B2A B9A B10A B7A 30.9(5) . . . .
B6A B9A B10A B7A 56.4(4) . . . .
B8A B9A B10A B7A -57.8(4) . . . .
B5A B9A B10A B7A -33.9(5) . . . .
B2A B9A B10A B6A -25.5(4) . . . .
B6A B9A B10A B6A 0.0 . . . .
B8A B9A B10A B6A -114.3(4) . . . .
B5A B9A B10A B6A -90.4(4) . . . .
B4A B8A B10A B9A -90.4(4) . . . .
B5A B8A B10A B9A -24.0(4) . . . .
B9A B8A B10A B9A 0.0 . . . .
B7A B8A B10A B9A -113.3(4) . . . .
B4A B8A B10A B7A 22.9(4) . . . .
B5A B8A B10A B7A 89.3(4) . . . .
B9A B8A B10A B7A 113.3(4) . . . .
B7A B8A B10A B7A 0.0 . . . .
B4A B8A B10A B6A -33.6(5) . . . .
B5A B8A B10A B6A 32.8(5) . . . .
B9A B8A B10A B6A 56.8(4) . . . .
B7A B8A B10A B6A -56.5(4) . . . .
B4A B7A B10A B9A 34.7(5) . . . .
B3A B7A B10A B9A -31.7(5) . . . .
B6A B7A B10A B9A -56.7(4) . . . .
B8A B7A B10A B9A 57.6(4) . . . .
B4A B7A B10A B8A -22.9(4) . . . .
B3A B7A B10A B8A -89.3(4) . . . .
B6A B7A B10A B8A -114.3(4) . . . .
B8A B7A B10A B8A 0.0 . . . .
B4A B7A B10A B6A 91.4(4) . . . .
B3A B7A B10A B6A 25.0(4) . . . .
B6A B7A B10A B6A 0.0 . . . .
B8A B7A B10A B6A 114.3(4) . . . .
B2A B6A B10A B9A 25.2(4) . . . .
B9A B6A B10A B9A 0.0 . . . .
B7A B6A B10A B9A 114.3(4) . . . .
B3A B6A B10A B9A 89.6(4) . . . .
B2A B6A B10A B8A -31.8(5) . . . .
B9A B6A B10A B8A -57.0(4) . . . .
B7A B6A B10A B8A 57.2(4) . . . .
B3A B6A B10A B8A 32.6(5) . . . .
B2A B6A B10A B7A -89.0(4) . . . .
B9A B6A B10A B7A -114.3(4) . . . .
B7A B6A B10A B7A 0.0 . . . .
B3A B6A B10A B7A -24.6(4) . . . .
B5A B1A B1B B2B -174.2(5) . . . .
B2A B1A B1B B2B -87.6(7) . . . .
B3A B1A B1B B2B 0.4(8) . . . .
B4A B1A B1B B2B 94.0(7) . . . .
B5A B1A B1B B5B 101.4(6) . . . .
B2A B1A B1B B5B -172.0(5) . . . .
B3A B1A B1B B5B -84.0(7) . . . .
B4A B1A B1B B5B 9.7(9) . . . .
B5A B1A B1B B4B 9.4(9) . . . .
B2A B1A B1B B4B 95.9(7) . . . .
B3A B1A B1B B4B -176.0(5) . . . .
B4A B1A B1B B4B -82.4(8) . . . .
B5A B1A B1B B3B -87.2(7) . . . .
B2A B1A B1B B3B -0.6(9) . . . .
B3A B1A B1B B3B 87.4(7) . . . .
B4A B1A B1B B3B -178.9(5) . . . .
B1A B1B B2B N2B 3.7(7) . . . .
B5B B1B B2B N2B 123.4(5) . . . .
B4B B1B B2B N2B -178.9(4) . . . .
B3B B1B B2B N2B -122.2(5) . . . .
B1A B1B B2B B5B -119.7(6) . . . .
B5B B1B B2B B5B 0.0 . . . .
B4B B1B B2B B5B 57.7(3) . . . .
B3B B1B B2B B5B 114.4(4) . . . .
B1A B1B B2B B3B 125.9(6) . . . .
B5B B1B B2B B3B -114.4(4) . . . .
B4B B1B B2B B3B -56.7(4) . . . .
B3B B1B B2B B3B 0.0 . . . .
B1A B1B B2B B6B 149.7(5) . . . .
B5B B1B B2B B6B -90.6(5) . . . .
B4B B1B B2B B6B -32.8(5) . . . .
B3B B1B B2B B6B 23.8(4) . . . .
B1A B1B B2B B9B -141.6(5) . . . .
B5B B1B B2B B9B -21.9(4) . . . .
B4B B1B B2B B9B 35.9(5) . . . .
B3B B1B B2B B9B 92.5(4) . . . .
B1A B1B B3B B2B -118.1(6) . . . .
B2B B1B B3B B2B 0.0 . . . .
B5B B1B B3B B2B 55.1(3) . . . .
B4B B1B B3B B2B 112.4(4) . . . .
B1A B1B B3B B7B 153.5(5) . . . .
B2B B1B B3B B7B -88.4(4) . . . .
B5B B1B B3B B7B -33.2(5) . . . .
B4B B1B B3B B7B 24.0(4) . . . .
B1A B1B B3B B4B 129.5(6) . . . .
B2B B1B B3B B4B -112.4(4) . . . .
B5B B1B B3B B4B -57.2(3) . . . .
B4B B1B B3B B4B 0.0 . . . .
B1A B1B B3B B6B -140.8(5) . . . .
B2B B1B B3B B6B -22.7(4) . . . .
B5B B1B B3B B6B 32.4(5) . . . .
B4B B1B B3B B6B 89.6(5) . . . .
N2B B2B B3B B1B 99.5(5) . . . .
B1B B2B B3B B1B 0.0 . . . .
B5B B2B B3B B1B -50.9(3) . . . .
B6B B2B B3B B1B -155.7(4) . . . .
B9B B2B B3B B1B -111.4(4) . . . .
N2B B2B B3B B7B -150.0(5) . . . .
B1B B2B B3B B7B 110.5(4) . . . .
B5B B2B B3B B7B 59.6(4) . . . .
B6B B2B B3B B7B -45.2(4) . . . .
B9B B2B B3B B7B -0.9(5) . . . .
N2B B2B B3B B4B 150.7(5) . . . .
B1B B2B B3B B4B 51.2(3) . . . .
B5B B2B B3B B4B 0.4(4) . . . .
B6B B2B B3B B4B -104.5(4) . . . .
B9B B2B B3B B4B -60.2(4) . . . .
N2B B2B B3B B6B -104.8(6) . . . .
B1B B2B B3B B6B 155.7(4) . . . .
B5B B2B B3B B6B 104.9(4) . . . .
B6B B2B B3B B6B 0.0 . . . .
B9B B2B B3B B6B 44.3(4) . . . .
B1A B1B B4B B7B -151.1(5) . . . .
B2B B1B B4B B7B 31.7(5) . . . .
B5B B1B B4B B7B 88.5(4) . . . .
B3B B1B B4B B7B -24.0(4) . . . .
B1A B1B B4B B5B 120.4(6) . . . .
B2B B1B B4B B5B -56.8(3) . . . .
B5B B1B B4B B5B 0.0 . . . .
B3B B1B B4B B5B -112.5(4) . . . .
B1A B1B B4B B3B -127.1(6) . . . .
B2B B1B B4B B3B 55.7(3) . . . .
B5B B1B B4B B3B 112.5(4) . . . .
B3B B1B B4B B3B 0.0 . . . .
B1A B1B B4B B8B 142.9(5) . . . .
B2B B1B B4B B8B -34.3(5) . . . .
B5B B1B B4B B8B 22.5(4) . . . .
B3B B1B B4B B8B -90.0(4) . . . .
B1B B3B B4B B1B 0.0 . . . .
B2B B3B B4B B1B -51.4(3) . . . .
B7B B3B B4B B1B -154.4(4) . . . .
B6B B3B B4B B1B -110.1(4) . . . .
B1B B3B B4B B7B 154.4(4) . . . .
B2B B3B B4B B7B 103.0(4) . . . .
B7B B3B B4B B7B 0.0 . . . .
B6B B3B B4B B7B 44.3(4) . . . .
B1B B3B B4B B5B 51.0(3) . . . .
B2B B3B B4B B5B -0.4(4) . . . .
B7B B3B B4B B5B -103.4(4) . . . .
B6B B3B B4B B5B -59.0(4) . . . .
B1B B3B B4B B8B 109.8(4) . . . .
B2B B3B B4B B8B 58.4(4) . . . .
B7B B3B B4B B8B -44.6(4) . . . .
B6B B3B B4B B8B -0.2(4) . . . .
B1A B1B B5B B2B 119.1(6) . . . .
B2B B1B B5B B2B 0.0 . . . .
B4B B1B B5B B2B -111.4(4) . . . .
B3B B1B B5B B2B -54.7(3) . . . .
B1A B1B B5B B8B -152.5(5) . . . .
B2B B1B B5B B8B 88.4(4) . . . .
B4B B1B B5B B8B -23.0(4) . . . .
B3B B1B B5B B8B 33.7(5) . . . .
B1A B1B B5B B9B 140.6(5) . . . .
B2B B1B B5B B9B 21.5(4) . . . .
B4B B1B B5B B9B -90.0(4) . . . .
B3B B1B B5B B9B -33.2(5) . . . .
B1A B1B B5B B4B -129.5(6) . . . .
B2B B1B B5B B4B 111.4(4) . . . .
B4B B1B B5B B4B 0.0 . . . .
B3B B1B B5B B4B 56.8(3) . . . .
N2B B2B B5B B1B -98.0(6) . . . .
B1B B2B B5B B1B 0.0 . . . .
B3B B2B B5B B1B 51.8(3) . . . .
B6B B2B B5B B1B 112.9(4) . . . .
B9B B2B B5B B1B 157.4(4) . . . .
N2B B2B B5B B8B 150.2(5) . . . .
B1B B2B B5B B8B -111.9(4) . . . .
B3B B2B B5B B8B -60.0(4) . . . .
B6B B2B B5B B8B 1.0(4) . . . .
B9B B2B B5B B8B 45.5(3) . . . .
N2B B2B B5B B9B 104.6(6) . . . .
B1B B2B B5B B9B -157.4(4) . . . .
B3B B2B B5B B9B -105.6(4) . . . .
B6B B2B B5B B9B -44.5(4) . . . .
B9B B2B B5B B9B 0.0 . . . .
N2B B2B B5B B4B -150.2(5) . . . .
B1B B2B B5B B4B -52.2(3) . . . .
B3B B2B B5B B4B -0.4(4) . . . .
B6B B2B B5B B4B 60.7(4) . . . .
B9B B2B B5B B4B 105.2(4) . . . .
B1B B4B B5B B1B 0.0 . . . .
B7B B4B B5B B1B -110.9(4) . . . .
B3B B4B B5B B1B -52.0(3) . . . .
B8B B4B B5B B1B -155.8(4) . . . .
B1B B4B B5B B2B 52.4(3) . . . .
B7B B4B B5B B2B -58.5(4) . . . .
B3B B4B B5B B2B 0.4(4) . . . .
B8B B4B B5B B2B -103.5(4) . . . .
B1B B4B B5B B8B 155.8(4) . . . .
B7B B4B B5B B8B 45.0(3) . . . .
B3B B4B B5B B8B 103.8(4) . . . .
B8B B4B B5B B8B 0.0 . . . .
B1B B4B B5B B9B 111.3(4) . . . .
B7B B4B B5B B9B 0.4(4) . . . .
B3B B4B B5B B9B 59.3(4) . . . .
B8B B4B B5B B9B -44.6(3) . . . .
N2B B2B B6B B10B -133.9(5) . . . .
B1B B2B B6B B10B 81.1(6) . . . .
B5B B2B B6B B10B 19.7(5) . . . .
B3B B2B B6B B10B 104.4(5) . . . .
B9B B2B B6B B10B -24.9(4) . . . .
N2B B2B B6B B7B 166.6(4) . . . .
B1B B2B B6B B7B 21.6(5) . . . .
B5B B2B B6B B7B -39.8(5) . . . .
B3B B2B B6B B7B 44.9(4) . . . .
B9B B2B B6B B7B -84.3(4) . . . .
N2B B2B B6B B9B -109.1(5) . . . .
B1B B2B B6B B9B 105.9(5) . . . .
B5B B2B B6B B9B 44.6(4) . . . .
B3B B2B B6B B9B 129.3(4) . . . .
B9B B2B B6B B9B 0.0 . . . .
N2B B2B B6B B3B 121.6(5) . . . .
B1B B2B B6B B3B -23.4(4) . . . .
B5B B2B B6B B3B -84.7(4) . . . .
B3B B2B B6B B3B 0.0 . . . .
B9B B2B B6B B3B -129.3(4) . . . .
B1B B3B B6B B10B -80.8(5) . . . .
B2B B3B B6B B10B -103.0(5) . . . .
B7B B3B B6B B10B 23.1(4) . . . .
B4B B3B B6B B10B -21.3(5) . . . .
B1B B3B B6B B2B 22.2(4) . . . .
B2B B3B B6B B2B 0.0 . . . .
B7B B3B B6B B2B 126.2(4) . . . .
B4B B3B B6B B2B 81.7(4) . . . .
B1B B3B B6B B7B -104.0(5) . . . .
B2B B3B B6B B7B -126.2(4) . . . .
B7B B3B B6B B7B 0.0 . . . .
B4B B3B B6B B7B -44.5(4) . . . .
B1B B3B B6B B9B -20.8(5) . . . .
B2B B3B B6B B9B -43.0(3) . . . .
B7B B3B B6B B9B 83.2(4) . . . .
B4B B3B B6B B9B 38.7(4) . . . .
B1B B3B B7B B10B 81.4(5) . . . .
B2B B3B B7B B10B 22.1(5) . . . .
B4B B3B B7B B10B 104.7(5) . . . .
B6B B3B B7B B10B -23.0(4) . . . .
B1B B3B B7B B6B 104.4(5) . . . .
B2B B3B B7B B6B 45.2(4) . . . .
B4B B3B B7B B6B 127.7(4) . . . .
B6B B3B B7B B6B 0.0 . . . .
B1B B3B B7B B4B -23.3(4) . . . .
B2B B3B B7B B4B -82.6(4) . . . .
B4B B3B B7B B4B 0.0 . . . .
B6B B3B B7B B4B -127.7(4) . . . .
B1B B3B B7B B8B 21.6(5) . . . .
B2B B3B B7B B8B -37.7(4) . . . .
B4B B3B B7B B8B 44.9(3) . . . .
B6B B3B B7B B8B -82.8(4) . . . .
B10B B6B B7B B10B 0.0 . . . .
B2B B6B B7B B10B 110.2(4) . . . .
B9B B6B B7B B10B 51.1(3) . . . .
B3B B6B B7B B10B 154.8(5) . . . .
B10B B6B B7B B3B -154.8(5) . . . .
B2B B6B B7B B3B -44.6(4) . . . .
B9B B6B B7B B3B -103.7(4) . . . .
B3B B6B B7B B3B 0.0 . . . .
B10B B6B B7B B4B -110.0(4) . . . .
B2B B6B B7B B4B 0.2(5) . . . .
B9B B6B B7B B4B -58.9(4) . . . .
B3B B6B B7B B4B 44.8(4) . . . .
B10B B6B B7B B8B -50.5(4) . . . .
B2B B6B B7B B8B 59.8(4) . . . .
B9B B6B B7B B8B 0.6(4) . . . .
B3B B6B B7B B8B 104.3(4) . . . .
B1B B4B B7B B10B -81.0(5) . . . .
B5B B4B B7B B10B -21.9(5) . . . .
B3B B4B B7B B10B -104.8(5) . . . .
B8B B4B B7B B10B 22.8(4) . . . .
B1B B4B B7B B3B 23.7(4) . . . .
B5B B4B B7B B3B 82.8(4) . . . .
B3B B4B B7B B3B 0.0 . . . .
B8B B4B B7B B3B 127.5(4) . . . .
B1B B4B B7B B6B -21.2(5) . . . .
B5B B4B B7B B6B 37.9(5) . . . .
B3B B4B B7B B6B -45.0(4) . . . .
B8B B4B B7B B6B 82.6(4) . . . .
B1B B4B B7B B8B -103.8(5) . . . .
B5B B4B B7B B8B -44.7(3) . . . .
B3B B4B B7B B8B -127.5(4) . . . .
B8B B4B B7B B8B 0.0 . . . .
B1B B5B B8B B10B -81.7(5) . . . .
B2B B5B B8B B10B -21.6(5) . . . .
B9B B5B B8B B10B 23.8(4) . . . .
B4B B5B B8B B10B -104.2(5) . . . .
B1B B5B B8B B9B -105.5(5) . . . .
B2B B5B B8B B9B -45.4(4) . . . .
B9B B5B B8B B9B 0.0 . . . .
B4B B5B B8B B9B -127.9(4) . . . .
B1B B5B B8B B7B -22.2(5) . . . .
B2B B5B B8B B7B 37.9(4) . . . .
B9B B5B B8B B7B 83.3(4) . . . .
B4B B5B B8B B7B -44.7(3) . . . .
B1B B5B B8B B4B 22.4(4) . . . .
B2B B5B B8B B4B 82.5(4) . . . .
B9B B5B B8B B4B 127.9(4) . . . .
B4B B5B B8B B4B 0.0 . . . .
B10B B7B B8B B10B 0.0 . . . .
B3B B7B B8B B10B 110.3(4) . . . .
B6B B7B B8B B10B 50.4(4) . . . .
B4B B7B B8B B10B 155.1(4) . . . .
B10B B7B B8B B5B -110.3(4) . . . .
B3B B7B B8B B5B 0.0(4) . . . .
B6B B7B B8B B5B -59.9(4) . . . .
B4B B7B B8B B5B 44.8(3) . . . .
B10B B7B B8B B9B -51.0(3) . . . .
B3B B7B B8B B9B 59.2(4) . . . .
B6B B7B B8B B9B -0.6(4) . . . .
B4B B7B B8B B9B 104.1(4) . . . .
B10B B7B B8B B4B -155.1(4) . . . .
B3B B7B B8B B4B -44.9(4) . . . .
B6B B7B B8B B4B -104.7(4) . . . .
B4B B7B B8B B4B 0.0 . . . .
B1B B4B B8B B10B 82.2(5) . . . .
B7B B4B B8B B10B -22.7(4) . . . .
B5B B4B B8B B10B 104.2(5) . . . .
B3B B4B B8B B10B 21.6(5) . . . .
B1B B4B B8B B5B -22.0(4) . . . .
B7B B4B B8B B5B -126.9(4) . . . .
B5B B4B B8B B5B 0.0 . . . .
B3B B4B B8B B5B -82.6(4) . . . .
B1B B4B B8B B9B 22.3(5) . . . .
B7B B4B B8B B9B -82.6(4) . . . .
B5B B4B B8B B9B 44.3(3) . . . .
B3B B4B B8B B9B -38.3(4) . . . .
B1B B4B B8B B7B 104.9(4) . . . .
B7B B4B B8B B7B 0.0 . . . .
B5B B4B B8B B7B 126.9(4) . . . .
B3B B4B B8B B7B 44.3(3) . . . .
N2B B2B B9B B10B 132.9(4) . . . .
B1B B2B B9B B10B -83.0(5) . . . .
B5B B2B B9B B10B -104.3(4) . . . .
B3B B2B B9B B10B -20.1(5) . . . .
B6B B2B B9B B10B 24.5(4) . . . .
N2B B2B B9B B5B -122.8(5) . . . .
B1B B2B B9B B5B 21.3(4) . . . .
B5B B2B B9B B5B 0.0 . . . .
B3B B2B B9B B5B 84.2(4) . . . .
B6B B2B B9B B5B 128.8(4) . . . .
N2B B2B B9B B8B -167.9(4) . . . .
B1B B2B B9B B8B -23.9(5) . . . .
B5B B2B B9B B8B -45.2(3) . . . .
B3B B2B B9B B8B 39.1(4) . . . .
B6B B2B B9B B8B 83.7(4) . . . .
N2B B2B B9B B6B 108.4(5) . . . .
B1B B2B B9B B6B -107.6(5) . . . .
B5B B2B B9B B6B -128.8(4) . . . .
B3B B2B B9B B6B -44.6(4) . . . .
B6B B2B B9B B6B 0.0 . . . .
B1B B5B B9B B10B 81.5(5) . . . .
B2B B5B B9B B10B 102.5(5) . . . .
B8B B5B B9B B10B -23.7(4) . . . .
B4B B5B B9B B10B 21.0(5) . . . .
B1B B5B B9B B2B -21.1(4) . . . .
B2B B5B B9B B2B 0.0 . . . .
B8B B5B B9B B2B -126.2(4) . . . .
B4B B5B B9B B2B -81.5(4) . . . .
B1B B5B B9B B8B 105.2(4) . . . .
B2B B5B B9B B8B 126.2(4) . . . .
B8B B5B B9B B8B 0.0 . . . .
B4B B5B B9B B8B 44.7(4) . . . .
B1B B5B B9B B6B 22.2(5) . . . .
B2B B5B B9B B6B 43.3(3) . . . .
B8B B5B B9B B6B -82.9(4) . . . .
B4B B5B B9B B6B -38.2(4) . . . .
B10B B8B B9B B10B 0.0 . . . .
B5B B8B B9B B10B 154.0(4) . . . .
B7B B8B B9B B10B 51.0(4) . . . .
B4B B8B B9B B10B 109.7(4) . . . .
B10B B8B B9B B2B -109.3(4) . . . .
B5B B8B B9B B2B 44.7(3) . . . .
B7B B8B B9B B2B -58.3(4) . . . .
B4B B8B B9B B2B 0.5(4) . . . .
B10B B8B B9B B5B -154.0(4) . . . .
B5B B8B B9B B5B 0.0 . . . .
B7B B8B B9B B5B -103.0(4) . . . .
B4B B8B B9B B5B -44.2(3) . . . .
B10B B8B B9B B6B -50.3(4) . . . .
B5B B8B B9B B6B 103.7(4) . . . .
B7B B8B B9B B6B 0.6(4) . . . .
B4B B8B B9B B6B 59.4(4) . . . .
B10B B6B B9B B10B 0.0 . . . .
B2B B6B B9B B10B -152.7(4) . . . .
B7B B6B B9B B10B -51.2(4) . . . .
B3B B6B B9B B10B -110.1(4) . . . .
B10B B6B B9B B2B 152.7(4) . . . .
B2B B6B B9B B2B 0.0 . . . .
B7B B6B B9B B2B 101.5(4) . . . .
B3B B6B B9B B2B 42.6(3) . . . .
B10B B6B B9B B5B 109.7(4) . . . .
B2B B6B B9B B5B -43.0(3) . . . .
B7B B6B B9B B5B 58.5(4) . . . .
B3B B6B B9B B5B -0.4(4) . . . .
B10B B6B B9B B8B 50.6(4) . . . .
B2B B6B B9B B8B -102.1(4) . . . .
B7B B6B B9B B8B -0.6(4) . . . .
B3B B6B B9B B8B -59.5(4) . . . .
B2B B6B B10B B8B -31.3(5) . . . .
B7B B6B B10B B8B 56.7(4) . . . .
B9B B6B B10B B8B -56.6(4) . . . .
B3B B6B B10B B8B 33.2(5) . . . .
B2B B6B B10B B9B 25.3(4) . . . .
B7B B6B B10B B9B 113.3(4) . . . .
B9B B6B B10B B9B 0.0 . . . .
B3B B6B B10B B9B 89.8(5) . . . .
B2B B6B B10B B7B -88.0(5) . . . .
B7B B6B B10B B7B 0.0 . . . .
B9B B6B B10B B7B -113.3(4) . . . .
B3B B6B B10B B7B -23.5(4) . . . .
B5B B8B B10B B6B 32.4(5) . . . .
B9B B8B B10B B6B 56.7(4) . . . .
B7B B8B B10B B6B -56.5(4) . . . .
B4B B8B B10B B6B -33.3(5) . . . .
B5B B8B B10B B9B -24.4(4) . . . .
B9B B8B B10B B9B 0.0 . . . .
B7B B8B B10B B9B -113.2(4) . . . .
B4B B8B B10B B9B -90.1(4) . . . .
B5B B8B B10B B7B 88.9(4) . . . .
B9B B8B B10B B7B 113.2(4) . . . .
B7B B8B B10B B7B 0.0 . . . .
B4B B8B B10B B7B 23.2(4) . . . .
B2B B9B B10B B6B -25.2(4) . . . .
B5B B9B B10B B6B -89.5(4) . . . .
B8B B9B B10B B6B -113.8(4) . . . .
B6B B9B B10B B6B 0.0 . . . .
B2B B9B B10B B8B 88.6(4) . . . .
B5B B9B B10B B8B 24.3(4) . . . .
B8B B9B B10B B8B 0.0 . . . .
B6B B9B B10B B8B 113.8(4) . . . .
B2B B9B B10B B7B 31.6(5) . . . .
B5B B9B B10B B7B -32.7(5) . . . .
B8B B9B B10B B7B -57.0(4) . . . .
B6B B9B B10B B7B 56.8(4) . . . .
B3B B7B B10B B6B 23.9(4) . . . .
B6B B7B B10B B6B 0.0 . . . .
B4B B7B B10B B6B 90.4(5) . . . .
B8B B7B B10B B6B 113.9(4) . . . .
B3B B7B B10B B8B -90.0(5) . . . .
B6B B7B B10B B8B -113.9(4) . . . .
B4B B7B B10B B8B -23.5(4) . . . .
B8B B7B B10B B8B 0.0 . . . .
B3B B7B B10B B9B -33.1(5) . . . .
B6B B7B B10B B9B -57.0(4) . . . .
B4B B7B B10B B9B 33.4(5) . . . .
B8B B7B B10B B9B 56.9(4) . . . .
